data_2228863
loop_
_publ_author_name
'Fun, Hoong-Kun'
'Kuntiyong, Punlop'
'Tuntiwachwuttikul, Pittaya'
'Chantrapromma, Suchada'

_publ_section_title
;
 <i>N</i>-(9,11-Dimethoxy-4-oxo-2,3,4,6,7,11b-hexahydro-1<i>H</i>-pyrido[2,1-<i>a</i>]isoquinolin-3-yl)benzamide
;
_journal_coeditor_code RZ2531
_journal_issue 1
_journal_name_full 'Acta Crystallographica Section E'
_journal_page_first o113
_journal_page_last o114
_journal_paper_doi 10.1107/S1600536810050737
_journal_volume 67
_journal_year 2011
_chemical_formula_iupac 'C22 H24 N2 O4'
_chemical_formula_moiety 'C22 H24 N2 O4'
_chemical_formula_sum 'C22 H24 N2 O4'
_chemical_formula_weight 380.43
_chemical_name_systematic
<i>N</i>-(9,11-Dimethoxy-4-oxo-2,3,4,6,7,11b-hexahydro-1<i>H</i>-pyrido[2,1-<i>a</i>]isoquinolin-3-yl)benzamide
_space_group_IT_number 19
_symmetry_cell_setting orthorhombic
_symmetry_space_group_name_Hall 'P 2ac 2ab'
_symmetry_space_group_name_H-M 'P 21 21 21'
_atom_sites_solution_hydrogens geom
_atom_sites_solution_primary direct
_atom_sites_solution_secondary difmap
_audit_creation_method SHELXL-97
_cell_angle_alpha 90.00
_cell_angle_beta 90.00
_cell_angle_gamma 90.00
_cell_formula_units_Z 8
_cell_length_a 12.6530(3)
_cell_length_b 15.5256(4)
_cell_length_c 19.7819(5)
_cell_measurement_reflns_used 6224
_cell_measurement_temperature 100
_cell_measurement_theta_max 30.00
_cell_measurement_theta_min 1.67
_cell_volume 3886.06(17)
_computing_cell_refinement 'SAINT (Bruker, 2005)'
_computing_data_collection 'APEX2 (Bruker, 2005)'
_computing_data_reduction 'SAINT (Bruker, 2005)'
_computing_molecular_graphics 'SHELXTL (Sheldrick, 2008)'
_computing_publication_material
;
SHELXTL (Sheldrick, 2008) and PLATON (Spek, 2009)
;
_computing_structure_refinement 'SHELXTL (Sheldrick, 2008)'
_computing_structure_solution 'SHELXTL (Sheldrick, 2008)'
_diffrn_ambient_temperature 100
_diffrn_detector_area_resol_mean 8.33
_diffrn_measured_fraction_theta_full 0.999
_diffrn_measured_fraction_theta_max 0.999
_diffrn_measurement_device_type
;
Bruker SMART APEX2 CCD area-detector
;
_diffrn_measurement_method \w
_diffrn_radiation_monochromator graphite
_diffrn_radiation_source 'fine-focus sealed tube'
_diffrn_radiation_type MoK\a
_diffrn_radiation_wavelength 0.71073
_diffrn_reflns_av_R_equivalents 0.0444
_diffrn_reflns_av_sigmaI/netI 0.0164
_diffrn_reflns_limit_h_max 17
_diffrn_reflns_limit_h_min -17
_diffrn_reflns_limit_k_max 21
_diffrn_reflns_limit_k_min -21
_diffrn_reflns_limit_l_max 27
_diffrn_reflns_limit_l_min -27
_diffrn_reflns_number 110999
_diffrn_reflns_theta_full 30.00
_diffrn_reflns_theta_max 30.00
_diffrn_reflns_theta_min 1.67
_diffrn_standards_number 0
_exptl_absorpt_coefficient_mu 0.090
_exptl_absorpt_correction_T_max 0.9638
_exptl_absorpt_correction_T_min 0.9517
_exptl_absorpt_correction_type multi-scan
_exptl_absorpt_process_details '(SADABS; Bruker, 2005)'
_exptl_crystal_colour Colourless
_exptl_crystal_density_diffrn 1.301
_exptl_crystal_density_method 'not measured'
_exptl_crystal_description Block
_exptl_crystal_F_000 1616
_exptl_crystal_size_max 0.56
_exptl_crystal_size_mid 0.44
_exptl_crystal_size_min 0.41
_refine_diff_density_max 0.596
_refine_diff_density_min -0.209
_refine_ls_extinction_method none
_refine_ls_goodness_of_fit_ref 1.044
_refine_ls_hydrogen_treatment constr
_refine_ls_matrix_type full
_refine_ls_number_parameters 509
_refine_ls_number_reflns 6224
_refine_ls_number_restraints 0
_refine_ls_restrained_S_all 1.044
_refine_ls_R_factor_all 0.0387
_refine_ls_R_factor_gt 0.0368
_refine_ls_shift/su_max 0.001
_refine_ls_shift/su_mean 0.001
_refine_ls_structure_factor_coef Fsqd
_refine_ls_weighting_details 'calc w=1/[\s^2^(Fo^2^)+(0.0603P)^2^+0.8464P] where P=(Fo^2^+2Fc^2^)/3'
_refine_ls_weighting_scheme calc
_refine_ls_wR_factor_gt 0.0966
_refine_ls_wR_factor_ref 0.0981
_reflns_number_gt 5979
_reflns_number_total 6224
_reflns_threshold_expression I>2\s(I)
_cod_data_source_file rz2531.cif
_cod_data_source_block I
_cod_database_code 2228863
_cod_database_fobs_code 2228863

loop_
_symmetry_equiv_pos_as_xyz
'x, y, z'
'-x+1/2, -y, z+1/2'
'-x, y+1/2, -z+1/2'
'x+1/2, -y+1/2, -z'

loop_
_atom_site_type_symbol
_atom_site_label
_atom_site_fract_x
_atom_site_fract_y
_atom_site_fract_z
_atom_site_U_iso_or_equiv
_atom_site_adp_type
_atom_site_calc_flag
_atom_site_refinement_flags
_atom_site_occupancy
_atom_site_disorder_assembly
_atom_site_disorder_group
O O1A -0.02471(9) 1.04124(8) 0.08332(6) 0.0221(2) Uani d . 1 . .
O O2A 0.57498(10) 1.20708(8) 0.23122(7) 0.0271(3) Uani d . 1 . .
O O3A 0.41894(9) 0.92533(8) 0.19545(6) 0.0199(2) Uani d . 1 . .
O O4A -0.09182(10) 0.81182(8) 0.13037(6) 0.0216(2) Uani d . 1 . .
N N1A 0.14296(10) 1.04299(9) 0.12475(7) 0.0175(2) Uani d . 1 . .
N N2A -0.01509(11) 0.87770(10) 0.04098(7) 0.0187(3) Uani d . 1 . .
H H2AA -0.0159 0.8832 -0.0023 0.022 Uiso calc R 1 . .
C C1A 0.41044(14) 1.19103(11) 0.17940(8) 0.0213(3) Uani d . 1 . .
H H1AA 0.4082 1.2506 0.1745 0.026 Uiso calc R 1 . .
C C2A 0.49678(13) 1.15230(11) 0.20998(8) 0.0206(3) Uani d . 1 . .
C C3A 0.50218(12) 1.06320(11) 0.21678(8) 0.0187(3) Uani d . 1 . .
H H3AA 0.5600 1.0373 0.2375 0.022 Uiso calc R 1 . .
C C4A 0.41891(12) 1.01348(10) 0.19180(8) 0.0166(3) Uani d . 1 . .
C C5A 0.32962(12) 1.05092(10) 0.16217(7) 0.0163(3) Uani d . 1 . .
C C6A 0.32713(13) 1.14081(11) 0.15601(8) 0.0187(3) Uani d . 1 . .
C C7A 0.23051(14) 1.18307(11) 0.12658(9) 0.0222(3) Uani d . 1 . .
H H7AA 0.2361 1.1848 0.0777 0.027 Uiso calc R 1 . .
H H7AB 0.2250 1.2418 0.1430 0.027 Uiso calc R 1 . .
C C8A 0.13342(13) 1.13264(11) 0.14688(9) 0.0209(3) Uani d . 1 . .
H H8AA 0.1252 1.1346 0.1956 0.025 Uiso calc R 1 . .
H H8AB 0.0712 1.1584 0.1266 0.025 Uiso calc R 1 . .
C C9A 0.24112(12) 0.99366(10) 0.13682(7) 0.0158(3) Uani d . 1 . .
H H9AA 0.2268 0.9495 0.1710 0.019 Uiso calc R 1 . .
C C10A 0.27105(13) 0.94854(11) 0.07015(8) 0.0189(3) Uani d . 1 . .
H H10A 0.2925 0.9916 0.0374 0.023 Uiso calc R 1 . .
H H10B 0.3309 0.9108 0.0781 0.023 Uiso calc R 1 . .
C C11A 0.17958(13) 0.89550(12) 0.04059(8) 0.0212(3) Uani d . 1 . .
H H11A 0.1696 0.9114 -0.0064 0.025 Uiso calc R 1 . .
H H11B 0.1982 0.8349 0.0420 0.025 Uiso calc R 1 . .
C C12A 0.07537(12) 0.90884(11) 0.07883(8) 0.0170(3) Uani d . 1 . .
H H12A 0.0792 0.8766 0.1213 0.020 Uiso calc R 1 . .
C C13A 0.05917(12) 1.00405(11) 0.09583(7) 0.0174(3) Uani d . 1 . .
C C14A -0.09814(12) 0.84027(10) 0.07226(8) 0.0166(3) Uani d . 1 . .
C C15A -0.20086(12) 0.83599(10) 0.03375(8) 0.0166(3) Uani d . 1 . .
C C16A -0.21118(14) 0.86011(13) -0.03395(9) 0.0257(4) Uani d . 1 . .
H H16A -0.1519 0.8769 -0.0584 0.031 Uiso calc R 1 . .
C C17A -0.30990(15) 0.85908(14) -0.06489(9) 0.0292(4) Uani d . 1 . .
H H17A -0.3163 0.8755 -0.1099 0.035 Uiso calc R 1 . .
C C18A -0.39848(14) 0.83383(12) -0.02912(9) 0.0249(3) Uani d . 1 . .
H H18A -0.4642 0.8330 -0.0501 0.030 Uiso calc R 1 . .
C C19A -0.38905(13) 0.80972(12) 0.03818(9) 0.0224(3) Uani d . 1 . .
H H19A -0.4486 0.7927 0.0623 0.027 Uiso calc R 1 . .
C C20A -0.29063(13) 0.81098(10) 0.06949(8) 0.0186(3) Uani d . 1 . .
H H20A -0.2847 0.7950 0.1146 0.022 Uiso calc R 1 . .
C C21A 0.64678(16) 1.17622(14) 0.28122(12) 0.0334(4) Uani d . 1 . .
H H21A 0.6889 1.2232 0.2976 0.050 Uiso calc R 1 . .
H H21B 0.6920 1.1333 0.2617 0.050 Uiso calc R 1 . .
H H21C 0.6078 1.1514 0.3180 0.050 Uiso calc R 1 . .
C C22A 0.51984(13) 0.88467(11) 0.20440(9) 0.0223(3) Uani d . 1 . .
H H22A 0.5121 0.8234 0.1998 0.033 Uiso calc R 1 . .
H H22B 0.5466 0.8978 0.2486 0.033 Uiso calc R 1 . .
H H22C 0.5682 0.9056 0.1708 0.033 Uiso calc R 1 . .
O O1B 0.50160(9) 0.55662(8) 0.09581(6) 0.0203(2) Uani d . 1 . .
O O2B 1.13487(9) 0.53207(8) 0.24302(6) 0.0230(3) Uani d . 1 . .
O O3B 0.85002(9) 0.32332(7) 0.22556(6) 0.0209(2) Uani d . 1 . .
O O4B 0.33646(10) 0.39884(9) 0.15123(6) 0.0241(3) Uani d . 1 . .
N N1B 0.65877(11) 0.50975(8) 0.13713(7) 0.0159(2) Uani d . 1 . .
N N2B 0.43821(11) 0.39672(10) 0.05729(7) 0.0193(3) Uani d . 1 . .
H H2BA 0.4403 0.3913 0.0140 0.023 Uiso calc R 1 . .
C C1B 0.97678(12) 0.56373(10) 0.18722(8) 0.0167(3) Uani d . 1 . .
H H1BA 1.0046 0.6177 0.1773 0.020 Uiso calc R 1 . .
C C2B 1.03665(12) 0.50468(11) 0.22370(8) 0.0174(3) Uani d . 1 . .
C C3B 0.99674(12) 0.42308(10) 0.23801(8) 0.0170(3) Uani d . 1 . .
H H3BA 1.0365 0.3834 0.2624 0.020 Uiso calc R 1 . .
C C4B 0.89549(12) 0.40221(10) 0.21479(7) 0.0153(3) Uani d . 1 . .
C C5B 0.83320(12) 0.46120(10) 0.17890(7) 0.0150(3) Uani d . 1 . .
C C6B 0.87571(12) 0.54239(10) 0.16559(7) 0.0153(3) Uani d . 1 . .
C C7B 0.80872(12) 0.60788(10) 0.12956(8) 0.0176(3) Uani d . 1 . .
H H7BA 0.8141 0.5997 0.0811 0.021 Uiso calc R 1 . .
H H7BB 0.8332 0.6655 0.1402 0.021 Uiso calc R 1 . .
C C8B 0.69425(12) 0.59717(10) 0.15200(8) 0.0171(3) Uani d . 1 . .
H H8BA 0.6885 0.6081 0.2001 0.021 Uiso calc R 1 . .
H H8BB 0.6499 0.6383 0.1284 0.021 Uiso calc R 1 . .
C C9B 0.72515(11) 0.43407(10) 0.15402(8) 0.0146(3) Uani d . 1 . .
H H9BA 0.6901 0.4013 0.1899 0.018 Uiso calc R 1 . .
C C10B 0.73405(13) 0.37627(11) 0.09087(8) 0.0198(3) Uani d . 1 . .
H H10C 0.7815 0.4032 0.0587 0.024 Uiso calc R 1 . .
H H10D 0.7645 0.3214 0.1038 0.024 Uiso calc R 1 . .
C C11B 0.62681(13) 0.36037(12) 0.05659(9) 0.0222(3) Uani d . 1 . .
H H11C 0.6290 0.3829 0.0109 0.027 Uiso calc R 1 . .
H H11D 0.6142 0.2988 0.0539 0.027 Uiso calc R 1 . .
C C12B 0.53572(12) 0.40287(11) 0.09492(8) 0.0168(3) Uani d . 1 . .
H H12B 0.5265 0.3727 0.1380 0.020 Uiso calc R 1 . .
C C13B 0.56258(12) 0.49707(10) 0.10982(7) 0.0161(3) Uani d . 1 . .
C C14B 0.34367(12) 0.39942(10) 0.08899(8) 0.0177(3) Uani d . 1 . .
C C15B 0.24663(12) 0.39956(11) 0.04551(8) 0.0191(3) Uani d . 1 . .
C C16B 0.15036(14) 0.41091(14) 0.07706(10) 0.0297(4) Uani d . 1 . .
H H16B 0.1480 0.4180 0.1237 0.036 Uiso calc R 1 . .
C C17B 0.05695(15) 0.41197(17) 0.04015(12) 0.0377(5) Uani d . 1 . .
H H17B -0.0073 0.4199 0.0621 0.045 Uiso calc R 1 . .
C C18B 0.05931(15) 0.40119(15) -0.02913(11) 0.0331(4) Uani d . 1 . .
H H18B -0.0030 0.4028 -0.0540 0.040 Uiso calc R 1 . .
C C19B 0.15575(16) 0.38786(17) -0.06142(10) 0.0381(5) Uani d . 1 . .
H H19B 0.1576 0.3793 -0.1079 0.046 Uiso calc R 1 . .
C C20B 0.24924(15) 0.38723(16) -0.02456(9) 0.0316(4) Uani d . 1 . .
H H20B 0.3134 0.3786 -0.0464 0.038 Uiso calc R 1 . .
C C21B 1.19478(14) 0.47576(13) 0.28599(10) 0.0257(4) Uani d . 1 . .
H H21D 1.2585 0.5042 0.3000 0.038 Uiso calc R 1 . .
H H21G 1.2124 0.4242 0.2617 0.038 Uiso calc R 1 . .
H H21E 1.1535 0.4612 0.3251 0.038 Uiso calc R 1 . .
C C22B 0.91795(15) 0.25465(11) 0.24549(10) 0.0246(3) Uani d . 1 . .
H H22G 0.8806 0.2010 0.2422 0.037 Uiso calc R 1 . .
H H22D 0.9404 0.2635 0.2913 0.037 Uiso calc R 1 . .
H H22E 0.9786 0.2532 0.2164 0.037 Uiso calc R 1 . .

loop_
_atom_site_aniso_label
_atom_site_aniso_U_11
_atom_site_aniso_U_22
_atom_site_aniso_U_33
_atom_site_aniso_U_12
_atom_site_aniso_U_13
_atom_site_aniso_U_23
O1A 0.0152(5) 0.0286(6) 0.0224(5) 0.0016(5) -0.0013(4) 0.0001(5)
O2A 0.0211(6) 0.0247(6) 0.0356(7) -0.0071(5) -0.0059(5) -0.0060(5)
O3A 0.0150(5) 0.0189(5) 0.0257(6) -0.0001(4) -0.0024(4) 0.0005(4)
O4A 0.0216(6) 0.0264(6) 0.0167(5) -0.0076(5) -0.0026(4) 0.0036(4)
N1A 0.0135(6) 0.0196(6) 0.0193(6) 0.0008(5) -0.0005(5) -0.0012(5)
N2A 0.0147(6) 0.0260(7) 0.0153(6) -0.0054(5) -0.0024(5) 0.0021(5)
C1A 0.0227(8) 0.0187(7) 0.0227(7) -0.0042(6) 0.0001(6) -0.0014(6)
C2A 0.0166(7) 0.0242(8) 0.0209(7) -0.0050(6) 0.0015(6) -0.0054(6)
C3A 0.0138(7) 0.0232(7) 0.0192(7) -0.0020(6) -0.0001(6) -0.0026(6)
C4A 0.0145(7) 0.0186(7) 0.0168(6) -0.0009(5) 0.0017(5) -0.0019(5)
C5A 0.0143(6) 0.0188(7) 0.0157(6) -0.0027(6) 0.0006(5) -0.0015(5)
C6A 0.0187(7) 0.0205(7) 0.0169(6) -0.0022(6) 0.0000(6) 0.0007(6)
C7A 0.0224(8) 0.0189(7) 0.0254(7) -0.0007(6) -0.0051(7) 0.0026(6)
C8A 0.0181(7) 0.0207(7) 0.0239(7) 0.0029(6) -0.0019(6) -0.0024(6)
C9A 0.0129(6) 0.0182(6) 0.0162(6) -0.0016(5) -0.0005(5) 0.0002(5)
C10A 0.0150(7) 0.0236(7) 0.0181(6) -0.0032(6) 0.0010(5) -0.0032(6)
C11A 0.0145(7) 0.0254(8) 0.0235(7) -0.0012(6) -0.0011(6) -0.0069(6)
C12A 0.0127(6) 0.0223(7) 0.0159(6) -0.0036(6) -0.0013(5) 0.0013(5)
C13A 0.0150(6) 0.0243(7) 0.0128(6) -0.0024(6) 0.0020(5) 0.0016(5)
C14A 0.0153(6) 0.0169(6) 0.0176(6) -0.0017(6) -0.0009(5) -0.0014(5)
C15A 0.0143(6) 0.0174(7) 0.0180(6) -0.0029(5) -0.0007(5) 0.0002(5)
C16A 0.0186(8) 0.0366(10) 0.0220(8) -0.0094(7) -0.0027(6) 0.0058(7)
C17A 0.0228(8) 0.0416(10) 0.0233(8) -0.0095(8) -0.0072(7) 0.0087(7)
C18A 0.0166(7) 0.0294(8) 0.0287(8) -0.0024(7) -0.0061(6) 0.0012(7)
C19A 0.0149(7) 0.0277(8) 0.0248(8) -0.0016(6) 0.0018(6) -0.0008(7)
C20A 0.0165(7) 0.0195(7) 0.0196(7) -0.0015(6) 0.0013(6) -0.0005(6)
C21A 0.0227(9) 0.0336(10) 0.0440(11) -0.0034(8) -0.0113(8) -0.0088(9)
C22A 0.0172(7) 0.0243(8) 0.0254(8) 0.0022(6) -0.0036(6) 0.0025(6)
O1B 0.0162(5) 0.0241(6) 0.0207(5) 0.0038(5) -0.0023(4) 0.0040(4)
O2B 0.0140(5) 0.0276(6) 0.0273(6) -0.0045(5) -0.0055(5) 0.0033(5)
O3B 0.0160(5) 0.0160(5) 0.0307(6) 0.0002(4) -0.0041(5) 0.0065(5)
O4B 0.0198(5) 0.0349(7) 0.0176(5) 0.0002(5) -0.0015(5) 0.0040(5)
N1B 0.0133(6) 0.0166(6) 0.0177(6) 0.0010(5) -0.0027(5) 0.0017(5)
N2B 0.0138(6) 0.0281(7) 0.0162(6) -0.0020(5) -0.0032(5) 0.0013(5)
C1B 0.0144(6) 0.0181(7) 0.0177(6) -0.0028(5) -0.0005(5) 0.0007(6)
C2B 0.0121(6) 0.0238(7) 0.0162(6) -0.0009(6) -0.0009(5) -0.0018(6)
C3B 0.0125(6) 0.0209(7) 0.0176(7) 0.0016(6) -0.0013(5) 0.0001(5)
C4B 0.0140(6) 0.0164(6) 0.0155(6) -0.0002(5) -0.0004(5) 0.0007(5)
C5B 0.0126(6) 0.0178(6) 0.0146(6) 0.0001(5) -0.0011(5) -0.0002(5)
C6B 0.0147(6) 0.0169(7) 0.0144(6) -0.0006(5) -0.0003(5) -0.0004(5)
C7B 0.0158(7) 0.0175(7) 0.0194(7) -0.0010(6) -0.0023(5) 0.0043(5)
C8B 0.0158(6) 0.0155(6) 0.0201(7) -0.0001(5) -0.0021(5) 0.0010(6)
C9B 0.0118(6) 0.0148(6) 0.0173(6) 0.0006(5) -0.0017(5) 0.0018(5)
C10B 0.0150(7) 0.0227(7) 0.0216(7) 0.0006(6) -0.0025(6) -0.0044(6)
C11B 0.0150(7) 0.0269(8) 0.0245(8) 0.0022(6) -0.0050(6) -0.0047(7)
C12B 0.0117(6) 0.0214(7) 0.0172(6) -0.0017(5) -0.0028(5) 0.0022(6)
C13B 0.0135(6) 0.0211(7) 0.0136(6) 0.0000(6) 0.0005(5) 0.0020(5)
C14B 0.0133(6) 0.0196(7) 0.0202(7) -0.0018(6) -0.0034(5) 0.0028(6)
C15B 0.0138(7) 0.0227(7) 0.0209(7) -0.0019(6) -0.0037(6) 0.0020(6)
C16B 0.0178(8) 0.0448(11) 0.0266(8) 0.0049(8) -0.0022(7) -0.0105(8)
C17B 0.0152(8) 0.0567(14) 0.0413(11) 0.0071(9) -0.0048(8) -0.0138(10)
C18B 0.0195(8) 0.0418(11) 0.0379(10) -0.0010(8) -0.0124(8) 0.0021(9)
C19B 0.0238(9) 0.0661(15) 0.0243(8) -0.0120(10) -0.0075(7) 0.0066(9)
C20B 0.0173(8) 0.0568(13) 0.0207(8) -0.0075(8) -0.0019(6) 0.0036(8)
C21B 0.0150(7) 0.0342(9) 0.0278(8) -0.0017(7) -0.0059(6) 0.0069(7)
C22B 0.0237(8) 0.0167(7) 0.0334(9) 0.0044(6) -0.0083(7) 0.0011(6)

loop_
_atom_type_symbol
_atom_type_description
_atom_type_scat_dispersion_real
_atom_type_scat_dispersion_imag
_atom_type_scat_source
C C 0.0033 0.0000 'International Tables Vol C Tables 4.2.6.8 and 6.1.1.4'
H H 0.0000 0.0000 'International Tables Vol C Tables 4.2.6.8 and 6.1.1.4'
N N 0.0061 0.0000 'International Tables Vol C Tables 4.2.6.8 and 6.1.1.4'
O O 0.0106 0.0000 'International Tables Vol C Tables 4.2.6.8 and 6.1.1.4'

loop_
_geom_angle_atom_site_label_1
_geom_angle_atom_site_label_2
_geom_angle_atom_site_label_3
_geom_angle_site_symmetry_1
_geom_angle_site_symmetry_3
_geom_angle
_geom_angle_publ_flag
C2A O2A C21A . . 117.65(15) ?
C4A O3A C22A . . 116.49(13) ?
C13A N1A C8A . . 119.25(14) ?
C13A N1A C9A . . 119.79(13) ?
C8A N1A C9A . . 120.89(13) ?
C14A N2A C12A . . 121.39(13) ?
C14A N2A H2AA . . 119.3 ?
C12A N2A H2AA . . 119.3 ?
C2A C1A C6A . . 119.97(15) ?
C2A C1A H1AA . . 120.0 ?
C6A C1A H1AA . . 120.0 ?
O2A C2A C1A . . 115.69(15) ?
O2A C2A C3A . . 123.48(16) ?
C1A C2A C3A . . 120.82(15) ?
C2A C3A C4A . . 118.56(16) ?
C2A C3A H3AA . . 120.7 ?
C4A C3A H3AA . . 120.7 ?
O3A C4A C3A . . 122.21(15) ?
O3A C4A C5A . . 115.92(14) ?
C3A C4A C5A . . 121.86(15) ?
C4A C5A C6A . . 117.93(15) ?
C4A C5A C9A . . 119.45(14) ?
C6A C5A C9A . . 122.61(15) ?
C1A C6A C5A . . 120.83(16) ?
C1A C6A C7A . . 120.02(15) ?
C5A C6A C7A . . 119.09(15) ?
C6A C7A C8A . . 109.38(13) ?
C6A C7A H7AA . . 109.8 ?
C8A C7A H7AA . . 109.8 ?
C6A C7A H7AB . . 109.8 ?
C8A C7A H7AB . . 109.8 ?
H7AA C7A H7AB . . 108.2 ?
N1A C8A C7A . . 110.25(14) ?
N1A C8A H8AA . . 109.6 ?
C7A C8A H8AA . . 109.6 ?
N1A C8A H8AB . . 109.6 ?
C7A C8A H8AB . . 109.6 ?
H8AA C8A H8AB . . 108.1 ?
N1A C9A C5A . . 111.74(13) ?
N1A C9A C10A . . 107.69(12) ?
C5A C9A C10A . . 111.62(13) ?
N1A C9A H9AA . . 108.6 ?
C5A C9A H9AA . . 108.6 ?
C10A C9A H9AA . . 108.6 ?
C11A C10A C9A . . 112.61(13) ?
C11A C10A H10A . . 109.1 ?
C9A C10A H10A . . 109.1 ?
C11A C10A H10B . . 109.1 ?
C9A C10A H10B . . 109.1 ?
H10A C10A H10B . . 107.8 ?
C12A C11A C10A . . 112.80(13) ?
C12A C11A H11A . . 109.0 ?
C10A C11A H11A . . 109.0 ?
C12A C11A H11B . . 109.0 ?
C10A C11A H11B . . 109.0 ?
H11A C11A H11B . . 107.8 ?
N2A C12A C13A . . 109.26(13) ?
N2A C12A C11A . . 112.25(13) ?
C13A C12A C11A . . 110.73(13) ?
N2A C12A H12A . . 108.2 ?
C13A C12A H12A . . 108.2 ?
C11A C12A H12A . . 108.2 ?
O1A C13A N1A . . 123.51(15) ?
O1A C13A C12A . . 121.57(14) ?
N1A C13A C12A . . 114.92(14) ?
O4A C14A N2A . . 122.02(15) ?
O4A C14A C15A . . 120.70(14) ?
N2A C14A C15A . . 117.27(13) ?
C20A C15A C16A . . 119.02(15) ?
C20A C15A C14A . . 117.31(13) ?
C16A C15A C14A . . 123.58(15) ?
C17A C16A C15A . . 120.18(16) ?
C17A C16A H16A . . 119.9 ?
C15A C16A H16A . . 119.9 ?
C18A C17A C16A . . 120.41(16) ?
C18A C17A H17A . . 119.8 ?
C16A C17A H17A . . 119.8 ?
C17A C18A C19A . . 119.85(16) ?
C17A C18A H18A . . 120.1 ?
C19A C18A H18A . . 120.1 ?
C18A C19A C20A . . 120.01(16) ?
C18A C19A H19A . . 120.0 ?
C20A C19A H19A . . 120.0 ?
C19A C20A C15A . . 120.53(15) ?
C19A C20A H20A . . 119.7 ?
C15A C20A H20A . . 119.7 ?
O2A C21A H21A . . 109.5 ?
O2A C21A H21B . . 109.5 ?
H21A C21A H21B . . 109.5 ?
O2A C21A H21C . . 109.5 ?
H21A C21A H21C . . 109.5 ?
H21B C21A H21C . . 109.5 ?
O3A C22A H22A . . 109.5 ?
O3A C22A H22B . . 109.5 ?
H22A C22A H22B . . 109.5 ?
O3A C22A H22C . . 109.5 ?
H22A C22A H22C . . 109.5 ?
H22B C22A H22C . . 109.5 ?
C2B O2B C21B . . 117.12(13) ?
C4B O3B C22B . . 117.29(13) ?
C13B N1B C8B . . 119.67(13) ?
C13B N1B C9B . . 119.13(13) ?
C8B N1B C9B . . 121.15(12) ?
C14B N2B C12B . . 121.00(13) ?
C14B N2B H2BA . . 119.5 ?
C12B N2B H2BA . . 119.5 ?
C6B C1B C2B . . 120.27(15) ?
C6B C1B H1BA . . 119.9 ?
C2B C1B H1BA . . 119.9 ?
O2B C2B C1B . . 115.77(14) ?
O2B C2B C3B . . 123.73(14) ?
C1B C2B C3B . . 120.50(14) ?
C2B C3B C4B . . 118.42(14) ?
C2B C3B H3BA . . 120.8 ?
C4B C3B H3BA . . 120.8 ?
O3B C4B C3B . . 122.73(14) ?
O3B C4B C5B . . 115.27(13) ?
C3B C4B C5B . . 122.00(14) ?
C6B C5B C4B . . 117.98(14) ?
C6B C5B C9B . . 122.57(13) ?
C4B C5B C9B . . 119.41(14) ?
C1B C6B C5B . . 120.82(14) ?
C1B C6B C7B . . 120.27(14) ?
C5B C6B C7B . . 118.88(13) ?
C6B C7B C8B . . 108.91(12) ?
C6B C7B H7BA . . 109.9 ?
C8B C7B H7BA . . 109.9 ?
C6B C7B H7BB . . 109.9 ?
C8B C7B H7BB . . 109.9 ?
H7BA C7B H7BB . . 108.3 ?
N1B C8B C7B . . 109.58(13) ?
N1B C8B H8BA . . 109.8 ?
C7B C8B H8BA . . 109.8 ?
N1B C8B H8BB . . 109.8 ?
C7B C8B H8BB . . 109.8 ?
H8BA C8B H8BB . . 108.2 ?
N1B C9B C5B . . 111.39(12) ?
N1B C9B C10B . . 108.66(12) ?
C5B C9B C10B . . 111.08(12) ?
N1B C9B H9BA . . 108.5 ?
C5B C9B H9BA . . 108.5 ?
C10B C9B H9BA . . 108.5 ?
C11B C10B C9B . . 112.73(13) ?
C11B C10B H10C . . 109.0 ?
C9B C10B H10C . . 109.0 ?
C11B C10B H10D . . 109.0 ?
C9B C10B H10D . . 109.0 ?
H10C C10B H10D . . 107.8 ?
C12B C11B C10B . . 112.17(13) ?
C12B C11B H11C . . 109.2 ?
C10B C11B H11C . . 109.2 ?
C12B C11B H11D . . 109.2 ?
C10B C11B H11D . . 109.2 ?
H11C C11B H11D . . 107.9 ?
N2B C12B C11B . . 111.09(13) ?
N2B C12B C13B . . 110.63(13) ?
C11B C12B C13B . . 109.91(13) ?
N2B C12B H12B . . 108.4 ?
C11B C12B H12B . . 108.4 ?
C13B C12B H12B . . 108.4 ?
O1B C13B N1B . . 123.04(15) ?
O1B C13B C12B . . 122.22(14) ?
N1B C13B C12B . . 114.71(13) ?
O4B C14B N2B . . 121.87(14) ?
O4B C14B C15B . . 120.78(15) ?
N2B C14B C15B . . 117.31(14) ?
C16B C15B C20B . . 119.09(16) ?
C16B C15B C14B . . 117.62(15) ?
C20B C15B C14B . . 123.28(16) ?
C15B C16B C17B . . 120.98(17) ?
C15B C16B H16B . . 119.5 ?
C17B C16B H16B . . 119.5 ?
C18B C17B C16B . . 120.11(19) ?
C18B C17B H17B . . 119.9 ?
C16B C17B H17B . . 119.9 ?
C17B C18B C19B . . 119.47(18) ?
C17B C18B H18B . . 120.3 ?
C19B C18B H18B . . 120.3 ?
C20B C19B C18B . . 120.42(18) ?
C20B C19B H19B . . 119.8 ?
C18B C19B H19B . . 119.8 ?
C19B C20B C15B . . 119.90(18) ?
C19B C20B H20B . . 120.0 ?
C15B C20B H20B . . 120.0 ?
O2B C21B H21D . . 109.5 ?
O2B C21B H21G . . 109.5 ?
H21D C21B H21G . . 109.5 ?
O2B C21B H21E . . 109.5 ?
H21D C21B H21E . . 109.5 ?
H21G C21B H21E . . 109.5 ?
O3B C22B H22G . . 109.5 ?
O3B C22B H22D . . 109.5 ?
H22G C22B H22D . . 109.5 ?
O3B C22B H22E . . 109.5 ?
H22G C22B H22E . . 109.5 ?
H22D C22B H22E . . 109.5 ?

loop_
_geom_bond_atom_site_label_1
_geom_bond_atom_site_label_2
_geom_bond_site_symmetry_2
_geom_bond_distance
_geom_bond_publ_flag
O1A C13A . 1.233(2) ?
O2A C2A . 1.3708(19) ?
O2A C21A . 1.426(2) ?
O3A C4A . 1.3706(19) ?
O3A C22A . 1.4352(19) ?
O4A C14A . 1.2342(19) ?
N1A C13A . 1.348(2) ?
N1A C8A . 1.464(2) ?
N1A C9A . 1.479(2) ?
N2A C14A . 1.351(2) ?
N2A C12A . 1.4507(19) ?
N2A H2AA . 0.8600 ?
C1A C2A . 1.386(2) ?
C1A C6A . 1.390(2) ?
C1A H1AA . 0.9300 ?
C2A C3A . 1.391(2) ?
C3A C4A . 1.397(2) ?
C3A H3AA . 0.9300 ?
C4A C5A . 1.399(2) ?
C5A C6A . 1.401(2) ?
C5A C9A . 1.515(2) ?
C6A C7A . 1.505(2) ?
C7A C8A . 1.511(2) ?
C7A H7AA . 0.9700 ?
C7A H7AB . 0.9700 ?
C8A H8AA . 0.9700 ?
C8A H8AB . 0.9700 ?
C9A C10A . 1.541(2) ?
C9A H9AA . 0.9800 ?
C10A C11A . 1.536(2) ?
C10A H10A . 0.9700 ?
C10A H10B . 0.9700 ?
C11A C12A . 1.534(2) ?
C11A H11A . 0.9700 ?
C11A H11B . 0.9700 ?
C12A C13A . 1.530(2) ?
C12A H12A . 0.9800 ?
C14A C15A . 1.508(2) ?
C15A C20A . 1.393(2) ?
C15A C16A . 1.397(2) ?
C16A C17A . 1.391(2) ?
C16A H16A . 0.9300 ?
C17A C18A . 1.382(3) ?
C17A H17A . 0.9300 ?
C18A C19A . 1.388(2) ?
C18A H18A . 0.9300 ?
C19A C20A . 1.391(2) ?
C19A H19A . 0.9300 ?
C20A H20A . 0.9300 ?
C21A H21A . 0.9600 ?
C21A H21B . 0.9600 ?
C21A H21C . 0.9600 ?
C22A H22A . 0.9600 ?
C22A H22B . 0.9600 ?
C22A H22C . 0.9600 ?
O1B C13B . 1.2358(19) ?
O2B C2B . 1.3680(19) ?
O2B C21B . 1.436(2) ?
O3B C4B . 1.3699(19) ?
O3B C22B . 1.4251(19) ?
O4B C14B . 1.235(2) ?
N1B C13B . 1.346(2) ?
N1B C8B . 1.460(2) ?
N1B C9B . 1.4825(19) ?
N2B C14B . 1.351(2) ?
N2B C12B . 1.4441(19) ?
N2B H2BA . 0.8600 ?
C1B C6B . 1.389(2) ?
C1B C2B . 1.391(2) ?
C1B H1BA . 0.9300 ?
C2B C3B . 1.393(2) ?
C3B C4B . 1.399(2) ?
C3B H3BA . 0.9300 ?
C4B C5B . 1.401(2) ?
C5B C6B . 1.396(2) ?
C5B C9B . 1.513(2) ?
C6B C7B . 1.503(2) ?
C7B C8B . 1.524(2) ?
C7B H7BA . 0.9700 ?
C7B H7BB . 0.9700 ?
C8B H8BA . 0.9700 ?
C8B H8BB . 0.9700 ?
C9B C10B . 1.542(2) ?
C9B H9BA . 0.9800 ?
C10B C11B . 1.537(2) ?
C10B H10C . 0.9700 ?
C10B H10D . 0.9700 ?
C11B C12B . 1.529(2) ?
C11B H11C . 0.9700 ?
C11B H11D . 0.9700 ?
C12B C13B . 1.530(2) ?
C12B H12B . 0.9800 ?
C14B C15B . 1.499(2) ?
C15B C16B . 1.380(2) ?
C15B C20B . 1.400(2) ?
C16B C17B . 1.389(3) ?
C16B H16B . 0.9300 ?
C17B C18B . 1.381(3) ?
C17B H17B . 0.9300 ?
C18B C19B . 1.393(3) ?
C18B H18B . 0.9300 ?
C19B C20B . 1.390(2) ?
C19B H19B . 0.9300 ?
C20B H20B . 0.9300 ?
C21B H21D . 0.9600 ?
C21B H21G . 0.9600 ?
C21B H21E . 0.9600 ?
C22B H22G . 0.9600 ?
C22B H22D . 0.9600 ?
C22B H22E . 0.9600 ?

loop_
_geom_hbond_atom_site_label_D
_geom_hbond_atom_site_label_H
_geom_hbond_atom_site_label_A
_geom_hbond_site_symmetry_A
_geom_hbond_distance_DH
_geom_hbond_distance_HA
_geom_hbond_distance_DA
_geom_hbond_angle_DHA
_geom_hbond_publ_flag
N2A H2AA O1B 4_465 0.86 2.08 2.8994(18) 158 y
N2B H2BA O1A 4_565 0.86 2.24 2.9807(18) 145 y
C1A H1AA O4B 1_565 0.93 2.52 3.405(2) 160 y
C10A H10B O3A 1_555 0.97 2.58 3.127(2) 115 y
C3B H3BA O4A 3_645 0.93 2.49 3.348(2) 153 y
C7B H7BB O4A 1_655 0.97 2.47 3.407(2) 163 y
C16A H16A O1B 4_465 0.93 2.32 3.228(2) 165 y
C20B H20B O1A 4_565 0.93 2.51 3.281(2) 141 y
C22A H22A O2A 3_645 0.96 2.52 3.266(2) 135 y
C22A H22B O4B 3_655 0.96 2.47 3.393(2) 160 y
C22B H22D O4A 3_645 0.96 2.58 3.414(2) 146 y
C11A H11B Cg2 4_565 0.97 2.78 3.686(2) 156 y
C8B H8BA Cg1 3_645 0.97 2.60 3.4864(17) 152 y
C18B H18B Cg1 4_465 0.93 2.81 3.607(2) 144 y

loop_
_geom_torsion_atom_site_label_1
_geom_torsion_atom_site_label_2
_geom_torsion_atom_site_label_3
_geom_torsion_atom_site_label_4
_geom_torsion_site_symmetry_1
_geom_torsion_site_symmetry_2
_geom_torsion_site_symmetry_3
_geom_torsion_site_symmetry_4
_geom_torsion
_geom_torsion_publ_flag
C21A O2A C2A C1A . . . . 159.88(17) ?
C21A O2A C2A C3A . . . . -21.3(2) ?
C6A C1A C2A O2A . . . . 179.85(15) ?
C6A C1A C2A C3A . . . . 1.0(3) ?
O2A C2A C3A C4A . . . . -178.45(15) ?
C1A C2A C3A C4A . . . . 0.3(2) ?
C22A O3A C4A C3A . . . . -20.5(2) ?
C22A O3A C4A C5A . . . . 160.26(14) ?
C2A C3A C4A O3A . . . . 178.87(15) ?
C2A C3A C4A C5A . . . . -1.9(2) ?
O3A C4A C5A C6A . . . . -178.64(14) ?
C3A C4A C5A C6A . . . . 2.1(2) ?
O3A C4A C5A C9A . . . . 0.1(2) ?
C3A C4A C5A C9A . . . . -179.18(14) ?
C2A C1A C6A C5A . . . . -0.8(3) ?
C2A C1A C6A C7A . . . . 176.35(16) ?
C4A C5A C6A C1A . . . . -0.7(2) ?
C9A C5A C6A C1A . . . . -179.43(15) ?
C4A C5A C6A C7A . . . . -177.87(14) ?
C9A C5A C6A C7A . . . . 3.4(2) ?
C1A C6A C7A C8A . . . . -143.01(16) ?
C5A C6A C7A C8A . . . . 34.2(2) ?
C13A N1A C8A C7A . . . . -136.11(15) ?
C9A N1A C8A C7A . . . . 46.98(19) ?
C6A C7A C8A N1A . . . . -57.11(18) ?
C13A N1A C9A C5A . . . . 173.50(13) ?
C8A N1A C9A C5A . . . . -9.60(19) ?
C13A N1A C9A C10A . . . . 50.58(18) ?
C8A N1A C9A C10A . . . . -132.52(15) ?
C4A C5A C9A N1A . . . . 164.37(13) ?
C6A C5A C9A N1A . . . . -16.9(2) ?
C4A C5A C9A C10A . . . . -74.98(18) ?
C6A C5A C9A C10A . . . . 103.70(18) ?
N1A C9A C10A C11A . . . . -52.65(17) ?
C5A C9A C10A C11A . . . . -175.65(14) ?
C9A C10A C11A C12A . . . . 7.5(2) ?
C14A N2A C12A C13A . . . . -92.77(17) ?
C14A N2A C12A C11A . . . . 143.99(16) ?
C10A C11A C12A N2A . . . . 164.68(14) ?
C10A C11A C12A C13A . . . . 42.28(18) ?
C8A N1A C13A O1A . . . . 4.1(2) ?
C9A N1A C13A O1A . . . . -178.95(14) ?
C8A N1A C13A C12A . . . . -176.20(13) ?
C9A N1A C13A C12A . . . . 0.7(2) ?
N2A C12A C13A O1A . . . . 6.5(2) ?
C11A C12A C13A O1A . . . . 130.60(15) ?
N2A C12A C13A N1A . . . . -173.23(13) ?
C11A C12A C13A N1A . . . . -49.10(17) ?
C12A N2A C14A O4A . . . . -17.9(2) ?
C12A N2A C14A C15A . . . . 160.86(14) ?
O4A C14A C15A C20A . . . . 9.4(2) ?
N2A C14A C15A C20A . . . . -169.43(14) ?
O4A C14A C15A C16A . . . . -174.28(17) ?
N2A C14A C15A C16A . . . . 6.9(2) ?
C20A C15A C16A C17A . . . . 0.0(3) ?
C14A C15A C16A C17A . . . . -176.24(17) ?
C15A C16A C17A C18A . . . . -0.3(3) ?
C16A C17A C18A C19A . . . . 0.3(3) ?
C17A C18A C19A C20A . . . . 0.0(3) ?
C18A C19A C20A C15A . . . . -0.3(3) ?
C16A C15A C20A C19A . . . . 0.2(3) ?
C14A C15A C20A C19A . . . . 176.76(15) ?
C21B O2B C2B C1B . . . . 174.41(15) ?
C21B O2B C2B C3B . . . . -6.3(2) ?
C6B C1B C2B O2B . . . . -179.61(14) ?
C6B C1B C2B C3B . . . . 1.0(2) ?
O2B C2B C3B C4B . . . . -179.22(14) ?
C1B C2B C3B C4B . . . . 0.1(2) ?
C22B O3B C4B C3B . . . . -16.2(2) ?
C22B O3B C4B C5B . . . . 164.01(14) ?
C2B C3B C4B O3B . . . . 179.13(14) ?
C2B C3B C4B C5B . . . . -1.1(2) ?
O3B C4B C5B C6B . . . . -179.22(13) ?
C3B C4B C5B C6B . . . . 1.0(2) ?
O3B C4B C5B C9B . . . . -1.4(2) ?
C3B C4B C5B C9B . . . . 178.84(14) ?
C2B C1B C6B C5B . . . . -1.2(2) ?
C2B C1B C6B C7B . . . . 176.58(14) ?
C4B C5B C6B C1B . . . . 0.1(2) ?
C9B C5B C6B C1B . . . . -177.62(14) ?
C4B C5B C6B C7B . . . . -177.63(13) ?
C9B C5B C6B C7B . . . . 4.6(2) ?
C1B C6B C7B C8B . . . . -142.50(14) ?
C5B C6B C7B C8B . . . . 35.28(19) ?
C13B N1B C8B C7B . . . . -136.37(14) ?
C9B N1B C8B C7B . . . . 46.03(18) ?
C6B C7B C8B N1B . . . . -58.29(16) ?
C13B N1B C9B C5B . . . . 175.51(12) ?
C8B N1B C9B C5B . . . . -6.88(19) ?
C13B N1B C9B C10B . . . . 52.84(17) ?
C8B N1B C9B C10B . . . . -129.55(14) ?
C6B C5B C9B N1B . . . . -20.2(2) ?
C4B C5B C9B N1B . . . . 162.07(13) ?
C6B C5B C9B C10B . . . . 101.07(17) ?
C4B C5B C9B C10B . . . . -76.66(17) ?
N1B C9B C10B C11B . . . . -47.00(18) ?
C5B C9B C10B C11B . . . . -169.86(14) ?
C9B C10B C11B C12B . . . . -2.2(2) ?
C14B N2B C12B C11B . . . . 155.09(16) ?
C14B N2B C12B C13B . . . . -82.56(18) ?
C10B C11B C12B N2B . . . . 172.47(14) ?
C10B C11B C12B C13B . . . . 49.70(18) ?
C8B N1B C13B O1B . . . . 0.6(2) ?
C9B N1B C13B O1B . . . . 178.26(14) ?
C8B N1B C13B C12B . . . . 178.49(13) ?
C9B N1B C13B C12B . . . . -3.87(19) ?
N2B C12B C13B O1B . . . . 6.0(2) ?
C11B C12B C13B O1B . . . . 129.01(16) ?
N2B C12B C13B N1B . . . . -171.92(12) ?
C11B C12B C13B N1B . . . . -48.88(17) ?
C12B N2B C14B O4B . . . . -7.1(3) ?
C12B N2B C14B C15B . . . . 175.32(15) ?
O4B C14B C15B C16B . . . . 8.7(3) ?
N2B C14B C15B C16B . . . . -173.72(18) ?
O4B C14B C15B C20B . . . . -170.10(19) ?
N2B C14B C15B C20B . . . . 7.5(3) ?
C20B C15B C16B C17B . . . . -1.3(3) ?
C14B C15B C16B C17B . . . . 179.9(2) ?
C15B C16B C17B C18B . . . . 0.3(4) ?
C16B C17B C18B C19B . . . . 1.1(4) ?
C17B C18B C19B C20B . . . . -1.4(4) ?
C18B C19B C20B C15B . . . . 0.4(4) ?
C16B C15B C20B C19B . . . . 1.0(3) ?
C14B C15B C20B C19B . . . . 179.7(2) ?
